data_8105647
loop_
_publ_author_name
'Li, Ting'
'Xing, Zheng'

_publ_section_title
;
 Crystal structure of
 hexa-\m2-chlorido-\m4-oxido-tetrakis(1-vinyl-1H-imidazole-\kN)tetracopper(II),
 C20H24Cu4Cl6N8O
;
_journal_issue 2
_journal_name_full 'Zeitschrift f\"ur Kristallographie - New Crystal Structures'
_journal_page_first 363
_journal_page_last 365
_journal_paper_doi 10.1515/ncrs-2018-0421
_journal_volume 234
_journal_year 2019
_chemical_formula_moiety 'C20 H24 Cl6 Cu4 N8 O'
_chemical_formula_sum 'C20 H24 Cl6 Cu4 N8 O'
_chemical_formula_weight 859.33
_space_group_crystal_system orthorhombic
_space_group_IT_number 19
_space_group_name_Hall 'P 2ac 2ab'
_space_group_name_H-M_alt 'P 21 21 21'
_atom_sites_solution_hydrogens geom
_atom_sites_solution_primary direct
_atom_sites_solution_secondary difmap
_cell_angle_alpha 90.00
_cell_angle_beta 90.00
_cell_angle_gamma 90.00
_cell_formula_units_Z 4
_cell_length_a 12.159(7)
_cell_length_b 14.299(8)
_cell_length_c 19.186(11)
_cell_measurement_reflns_used 3201
_cell_measurement_temperature 296(2)
_cell_measurement_theta_max 24
_cell_measurement_theta_min 2.1
_cell_volume 3336(3)
_computing_cell_refinement 'Bruker SMART [1]'
_computing_data_collection 'Bruker SMART [1]'
_computing_data_reduction 'Bruker SAINT [1]'
_computing_molecular_graphics 'Diamond 3.2i[5]'
_computing_publication_material Olex2-2009[4]
_computing_structure_refinement 'SHELXL-97 (Sheldrick, 1997)[3]'
_computing_structure_solution 'SHELXS-97 (Sheldrick, 1990)[2]'
_diffrn_ambient_temperature 296(2)
_diffrn_measured_fraction_theta_full 0.985
_diffrn_measured_fraction_theta_max 0.985
_diffrn_measurement_device_type 'Bruker Smart Apex CCD area detector'
_diffrn_measurement_method 'phi and omega scans'
_diffrn_radiation_monochromator graphite
_diffrn_radiation_type MoK\a
_diffrn_radiation_wavelength 0.71073
_diffrn_reflns_av_R_equivalents 0.0401
_diffrn_reflns_av_sigmaI/netI 0.0573
_diffrn_reflns_Laue_measured_fraction_full 0.985
_diffrn_reflns_Laue_measured_fraction_max 0.985
_diffrn_reflns_limit_h_max 13
_diffrn_reflns_limit_h_min -14
_diffrn_reflns_limit_k_max 11
_diffrn_reflns_limit_k_min -16
_diffrn_reflns_limit_l_max 22
_diffrn_reflns_limit_l_min -22
_diffrn_reflns_number 18666
_diffrn_reflns_point_group_measured_fraction_full 0.985
_diffrn_reflns_point_group_measured_fraction_max 0.985
_diffrn_reflns_theta_full 0.985
_diffrn_reflns_theta_max 24.71
_diffrn_reflns_theta_min 3.06
_exptl_absorpt_coefficient_mu 3.025
_exptl_absorpt_correction_T_max 0.580
_exptl_absorpt_correction_T_min 0.489
_exptl_absorpt_correction_type none
_exptl_crystal_colour purple
_exptl_crystal_density_diffrn 1.711
_exptl_crystal_density_method 'not measured'
_exptl_crystal_description block
_exptl_crystal_F_000 1704
_exptl_crystal_size_max 0.2
_exptl_crystal_size_mid 0.18
_exptl_crystal_size_min 0.16
_exptl_transmission_factor_max 0.985
_refine_diff_density_max 0.347
_refine_diff_density_min -0.415
_refine_diff_density_rms 0.082
_refine_ls_abs_structure_Flack -0.01(5)
_refine_ls_goodness_of_fit_ref 1.034
_refine_ls_number_parameters 352
_refine_ls_number_reflns 5539
_refine_ls_number_restraints 122
_refine_ls_restrained_S_all 4.841
_refine_ls_R_factor_all 0.0579
_refine_ls_R_factor_gt 0.0382
_refine_ls_shift/su_max 0.007
_refine_ls_shift/su_mean 0.000
_refine_ls_structure_factor_coef Fsqd
_refine_ls_weighting_details 'calc w=1/[\s^2^(Fo^2^)+(0.0221P)^2^+0.0000P] where P=(Fo^2^+2Fc^2^)/3'
_refine_ls_weighting_scheme calc
_refine_ls_wR_factor_gt 0.0569
_refine_ls_wR_factor_ref 0.0615
_reflns_Friedel_coverage 0.000
_reflns_Friedel_fraction_full .
_reflns_Friedel_fraction_max .
_reflns_number_gt 4535
_reflns_number_total 5539
_reflns_threshold_expression 'I > 2\s(I)'
_cod_data_source_file suppl_ncrs-2018-0421_suppl.cif
_cod_data_source_block 11
_cod_database_code 8105647
_shelx_space_group_comment
;
The symmetry employed for this shelxl refinement is uniquely defined
by the following loop, which should always be used as a source of
symmetry information in preference to the above space-group names.
They are only intended as comments.
;

loop_
_space_group_symop_operation_xyz
'x, y, z'
'-x+1/2, -y, z+1/2'
'-x, y+1/2, -z+1/2'
'x+1/2, -y+1/2, -z'

loop_
_atom_site_label
_atom_site_type_symbol
_atom_site_fract_x
_atom_site_fract_y
_atom_site_fract_z
_atom_site_U_iso_or_equiv
_atom_site_adp_type
_atom_site_occupancy
_atom_site_symmetry_multiplicity
_atom_site_calc_flag
_atom_site_refinement_flags
_atom_site_disorder_assembly
_atom_site_disorder_group
Cu1 Cu 0.19811(8) -0.05200(7) 0.78909(5) 0.0383(3) Uani 1 1 d . . .
Cu2 Cu 0.26451(8) 0.13036(7) 0.71042(5) 0.0369(3) Uani 1 1 d . . .
Cu3 Cu 0.28627(9) -0.06414(7) 0.63591(5) 0.0416(3) Uani 1 1 d . . .
Cu4 Cu 0.05199(8) 0.01722(8) 0.66515(5) 0.0412(3) Uani 1 1 d . . .
Cl1 Cl 0.30780(19) 0.07812(15) 0.83000(10) 0.0471(7) Uani 1 1 d . . .
Cl2 Cl 0.0953(2) 0.18816(16) 0.66677(13) 0.0601(8) Uani 1 1 d . . .
Cl3 Cl 0.12232(18) -0.04840(16) 0.55970(10) 0.0478(7) Uani 1 1 d . . .
Cl4 Cl 0.27783(19) -0.18410(15) 0.72576(10) 0.0467(7) Uani 1 1 d . . .
Cl5 Cl -0.00334(17) -0.03948(17) 0.77673(11) 0.0534(8) Uani 1 1 d . . .
Cl6 Cl 0.41425(18) 0.06458(17) 0.63958(12) 0.0536(7) Uani 1 1 d . . .
N1 N 0.1928(6) -0.1146(5) 0.8795(3) 0.044(2) Uani 1 1 d . . .
N2 N 0.1415(7) -0.2094(5) 0.9631(4) 0.059(3) Uani 1 1 d . . .
N3 N 0.3289(5) 0.2560(4) 0.7187(3) 0.041(2) Uani 1 1 d . . .
N4 N 0.3465(5) 0.4094(4) 0.7129(4) 0.044(2) Uani 1 1 d . . .
N5 N 0.3696(6) -0.1370(5) 0.5675(3) 0.049(2) Uani 1 1 d . . .
N6 N 0.4359(7) -0.1876(5) 0.4675(4) 0.070(3) Uani 1 1 d . . .
N7 N -0.0989(5) 0.0327(5) 0.6293(3) 0.052(2) Uani 1 1 d . . .
N8 N -0.2477(6) 0.0204(6) 0.5629(4) 0.082(3) Uani 1 1 d . . .
O1 O 0.1999(4) 0.0081(3) 0.6999(2) 0.0308(15) Uani 1 1 d . . .
C1 C 0.2669(8) -0.1086(6) 0.9341(4) 0.064(3) Uani 1 1 d U . .
H1 H 0.3286 -0.0702 0.9354 0.076 Uiso 1 1 calc R . .
C2 C 0.2347(8) -0.1678(7) 0.9855(5) 0.073(4) Uani 1 1 d U . .
H2 H 0.2699 -0.1777 1.0279 0.088 Uiso 1 1 calc R . .
C3 C 0.0945(15) -0.3207(10) 1.0491(6) 0.154(7) Uani 1 1 d U . .
H3A H 0.1580 -0.3063 1.0739 0.184 Uiso 1 1 calc R . .
H3B H 0.0463 -0.3660 1.0658 0.184 Uiso 1 1 calc R . .
C4 C 0.0752(12) -0.2816(8) 0.9964(5) 0.101(5) Uani 1 1 d U . .
H4 H 0.0107 -0.2987 0.9736 0.121 Uiso 1 1 calc R . .
C5 C 0.1195(8) -0.1743(6) 0.8999(4) 0.057(3) Uani 1 1 d U . .
H5 H 0.0583 -0.1910 0.8736 0.068 Uiso 1 1 calc R . .
C6 C 0.4367(7) 0.2791(6) 0.7271(4) 0.051(3) Uani 1 1 d U . .
H6 H 0.4936 0.2366 0.7340 0.061 Uiso 1 1 calc R . .
C7 C 0.4488(8) 0.3728(6) 0.7240(4) 0.054(3) Uani 1 1 d U . .
H7 H 0.5141 0.4061 0.7284 0.065 Uiso 1 1 calc R . .
C8 C 0.3806(9) 0.5708(7) 0.6880(6) 0.091(5) Uani 1 1 d U . .
H8A H 0.4559 0.5592 0.6878 0.109 Uiso 1 1 calc R . .
H8B H 0.3545 0.6309 0.6796 0.109 Uiso 1 1 calc R . .
C9 C 0.3138(8) 0.5047(6) 0.6995(5) 0.066(3) Uani 1 1 d U . .
H9 H 0.2391 0.5185 0.6993 0.079 Uiso 1 1 calc R . .
C10 C 0.2770(7) 0.3352(5) 0.7106(4) 0.045(3) Uani 1 1 d DU . .
H10 H 0.2015 0.3402 0.7039 0.055 Uiso 1 1 calc R . .
C11 C 0.4525(9) -0.1961(7) 0.5802(5) 0.070(4) Uani 1 1 d DU . .
H11 H 0.4789 -0.2116 0.6242 0.084 Uiso 1 1 calc R . .
C12 C 0.4929(8) -0.2307(7) 0.5181(5) 0.074(4) Uani 1 1 d U . .
H12 H 0.5484 -0.2749 0.5124 0.088 Uiso 1 1 calc R . .
C13 C 0.5214(11) -0.2343(9) 0.3603(6) 0.125(5) Uani 1 1 d U . .
H13A H 0.5768 -0.2654 0.3844 0.150 Uiso 1 1 calc R . .
H13B H 0.5214 -0.2339 0.3119 0.150 Uiso 1 1 calc R . .
C14 C 0.4483(10) -0.1939(9) 0.3925(5) 0.099(5) Uani 1 1 d U . .
H14 H 0.3950 -0.1639 0.3658 0.119 Uiso 1 1 calc R . .
C15 C 0.3623(8) -0.1309(7) 0.4989(5) 0.067(4) Uani 1 1 d U . .
H15 H 0.3130 -0.0925 0.4754 0.081 Uiso 1 1 calc R . .
C16 C -0.1798(8) 0.0900(7) 0.6551(5) 0.067(4) Uani 1 1 d U . .
H16 H -0.1737 0.1280 0.6942 0.081 Uiso 1 1 calc R . .
C17 C -0.2691(8) 0.0821(9) 0.6146(5) 0.087(4) Uani 1 1 d U . .
H17 H -0.3351 0.1139 0.6209 0.105 Uiso 1 1 calc R . .
C18 C -0.3974(12) 0.0267(11) 0.4826(8) 0.170(5) Uani 1 1 d U . .
H18A H -0.4262 0.0754 0.5090 0.204 Uiso 1 1 calc R . .
H18B H -0.4345 0.0060 0.4431 0.204 Uiso 1 1 calc R . .
C19 C -0.3115(10) -0.0099(10) 0.4996(7) 0.121(4) Uani 1 1 d U . .
H19 H -0.2840 -0.0585 0.4726 0.145 Uiso 1 1 calc R . .
C20 C -0.1423(8) -0.0080(7) 0.5740(5) 0.071(4) Uani 1 1 d U . .
H20 H -0.1055 -0.0509 0.5461 0.085 Uiso 1 1 calc R . .

loop_
_atom_site_aniso_label
_atom_site_aniso_U_11
_atom_site_aniso_U_22
_atom_site_aniso_U_33
_atom_site_aniso_U_23
_atom_site_aniso_U_13
_atom_site_aniso_U_12
Cu1 0.0372(6) 0.0406(6) 0.0370(5) 0.0023(5) -0.0033(5) -0.0042(6)
Cu2 0.0320(6) 0.0309(5) 0.0479(5) -0.0009(5) -0.0009(5) -0.0015(5)
Cu3 0.0427(6) 0.0385(6) 0.0437(5) -0.0073(5) 0.0069(5) 0.0043(6)
Cu4 0.0276(5) 0.0531(7) 0.0431(5) 0.0022(5) -0.0048(5) -0.0022(6)
Cl1 0.0498(14) 0.0463(13) 0.0451(11) -0.0015(11) -0.0101(11) -0.0105(13)
Cl2 0.0466(14) 0.0385(13) 0.0951(16) -0.0038(13) -0.0262(14) 0.0088(12)
Cl3 0.0438(13) 0.0600(15) 0.0398(11) -0.0069(11) -0.0019(11) -0.0056(13)
Cl4 0.0515(14) 0.0341(11) 0.0544(13) 0.0021(10) 0.0048(12) 0.0084(12)
Cl5 0.0291(11) 0.0794(17) 0.0518(13) 0.0162(12) 0.0031(10) -0.0013(13)
Cl6 0.0373(13) 0.0502(14) 0.0732(14) -0.0146(12) 0.0192(11) -0.0071(13)
N1 0.048(4) 0.046(4) 0.039(4) -0.001(3) -0.006(4) -0.016(4)
N2 0.079(6) 0.051(5) 0.047(4) 0.016(4) 0.003(4) -0.009(5)
N3 0.035(4) 0.028(4) 0.061(4) 0.000(4) -0.002(4) -0.002(3)
N4 0.038(4) 0.032(4) 0.061(4) -0.006(4) 0.002(4) 0.003(3)
N5 0.048(5) 0.049(5) 0.051(4) -0.009(4) 0.007(4) 0.013(4)
N6 0.086(6) 0.073(5) 0.051(4) -0.005(4) 0.018(5) 0.033(5)
N7 0.033(4) 0.075(5) 0.048(4) -0.001(4) -0.005(4) -0.001(4)
N8 0.042(5) 0.120(7) 0.083(5) 0.010(6) -0.020(4) -0.005(5)
O1 0.023(3) 0.031(3) 0.038(3) -0.002(2) -0.001(2) 0.000(3)
C1 0.063(7) 0.074(6) 0.054(5) 0.004(5) -0.016(5) -0.017(6)
C2 0.087(8) 0.090(7) 0.043(5) 0.017(5) -0.008(5) -0.007(7)
C3 0.215(16) 0.159(12) 0.087(9) 0.035(9) -0.013(11) -0.037(13)
C4 0.133(10) 0.102(9) 0.068(6) 0.026(6) -0.006(7) 0.005(8)
C5 0.058(6) 0.054(6) 0.058(5) 0.011(5) -0.015(5) -0.018(5)
C6 0.038(5) 0.039(5) 0.075(6) -0.003(5) -0.013(5) 0.004(5)
C7 0.047(5) 0.045(5) 0.071(6) -0.003(5) -0.009(5) -0.011(5)
C8 0.065(7) 0.054(7) 0.154(10) 0.001(7) -0.001(8) -0.001(7)
C9 0.060(6) 0.044(5) 0.093(6) -0.013(5) 0.013(6) -0.011(5)
C10 0.035(5) 0.039(5) 0.063(5) -0.004(5) 0.005(5) -0.006(4)
C11 0.087(7) 0.074(7) 0.047(5) -0.002(5) 0.016(5) 0.021(6)
C12 0.080(7) 0.070(7) 0.071(6) 0.005(6) 0.014(6) 0.040(6)
C13 0.175(12) 0.127(10) 0.074(7) 0.012(7) 0.033(8) 0.087(9)
C14 0.108(9) 0.122(9) 0.068(7) -0.006(7) 0.019(7) 0.052(8)
C15 0.072(7) 0.072(7) 0.058(6) -0.006(5) 0.012(5) 0.026(6)
C16 0.042(6) 0.097(7) 0.062(6) -0.006(6) -0.002(5) 0.003(6)
C17 0.039(6) 0.135(9) 0.087(7) 0.012(7) -0.001(6) 0.011(7)
C18 0.111(3) 0.231(10) 0.169(12) 0.029(8) -0.042(5) 0.040(4)
C19 0.070(3) 0.157(9) 0.136(9) 0.012(7) -0.044(5) -0.017(4)
C20 0.048(6) 0.083(8) 0.083(7) -0.001(6) -0.013(5) -0.001(6)

loop_
_atom_type_symbol
_atom_type_description
_atom_type_scat_dispersion_real
_atom_type_scat_dispersion_imag
_atom_type_scat_source
C C 0.0033 0.0016 'International Tables Vol C Tables 4.2.6.8 and 6.1.1.4'
H H 0.0000 0.0000 'International Tables Vol C Tables 4.2.6.8 and 6.1.1.4'
Cl Cl 0.1484 0.1585 'International Tables Vol C Tables 4.2.6.8 and 6.1.1.4'
Cu Cu 0.3201 1.2651 'International Tables Vol C Tables 4.2.6.8 and 6.1.1.4'
N N 0.0061 0.0033 'International Tables Vol C Tables 4.2.6.8 and 6.1.1.4'
O O 0.0106 0.0060 'International Tables Vol C Tables 4.2.6.8 and 6.1.1.4'

loop_
_geom_angle_atom_site_label_1
_geom_angle_atom_site_label_2
_geom_angle_atom_site_label_3
_geom_angle
_geom_angle_site_symmetry_1
_geom_angle_site_symmetry_3
O1 Cu1 N1 178.6(3) . .
O1 Cu1 Cl1 86.48(15) . .
N1 Cu1 Cl1 94.7(2) . .
O1 Cu1 Cl4 84.17(15) . .
N1 Cu1 Cl4 95.8(2) . .
Cl1 Cu1 Cl4 122.44(9) . .
O1 Cu1 Cl5 83.84(15) . .
N1 Cu1 Cl5 94.9(2) . .
Cl1 Cu1 Cl5 121.50(9) . .
Cl4 Cu1 Cl5 113.68(9) . .
O1 Cu2 N3 178.5(2) . .
O1 Cu2 Cl2 85.72(16) . .
N3 Cu2 Cl2 93.2(2) . .
O1 Cu2 Cl6 84.11(15) . .
N3 Cu2 Cl6 95.7(2) . .
Cl2 Cu2 Cl6 125.51(10) . .
O1 Cu2 Cl1 84.81(15) . .
N3 Cu2 Cl1 96.7(2) . .
Cl2 Cu2 Cl1 128.22(9) . .
Cl6 Cu2 Cl1 103.88(9) . .
O1 Cu3 N5 177.5(2) . .
O1 Cu3 Cl6 85.63(16) . .
N5 Cu3 Cl6 95.3(2) . .
O1 Cu3 Cl4 84.43(15) . .
N5 Cu3 Cl4 97.0(2) . .
Cl6 Cu3 Cl4 122.99(9) . .
O1 Cu3 Cl3 83.60(16) . .
N5 Cu3 Cl3 93.9(2) . .
Cl6 Cu3 Cl3 117.79(9) . .
Cl4 Cu3 Cl3 116.56(9) . .
O1 Cu4 N7 177.4(3) . .
O1 Cu4 Cl5 85.94(15) . .
N7 Cu4 Cl5 95.1(2) . .
O1 Cu4 Cl3 86.13(15) . .
N7 Cu4 Cl3 94.7(2) . .
Cl5 Cu4 Cl3 136.67(10) . .
O1 Cu4 Cl2 82.25(15) . .
N7 Cu4 Cl2 95.2(2) . .
Cl5 Cu4 Cl2 112.36(9) . .
Cl3 Cu4 Cl2 108.61(9) . .
Cu1 Cl1 Cu2 79.27(7) . .
Cu2 Cl2 Cu4 81.16(8) . .
Cu4 Cl3 Cu3 79.88(8) . .
Cu3 Cl4 Cu1 79.88(8) . .
Cu4 Cl5 Cu1 80.27(7) . .
Cu3 Cl6 Cu2 80.23(8) . .
C5 N1 C1 105.2(7) . .
C5 N1 Cu1 126.3(6) . .
C1 N1 Cu1 128.5(6) . .
C5 N2 C2 107.0(8) . .
C5 N2 C4 123.4(8) . .
C2 N2 C4 129.6(8) . .
C10 N3 C6 105.6(7) . .
C10 N3 Cu2 126.2(6) . .
C6 N3 Cu2 127.9(5) . .
C10 N4 C7 105.8(7) . .
C10 N4 C9 124.2(7) . .
C7 N4 C9 129.8(7) . .
C15 N5 C11 105.9(7) . .
C15 N5 Cu3 126.7(6) . .
C11 N5 Cu3 127.1(6) . .
C12 N6 C15 107.2(7) . .
C12 N6 C14 129.5(9) . .
C15 N6 C14 123.3(8) . .
C20 N7 C16 105.4(7) . .
C20 N7 Cu4 127.1(6) . .
C16 N7 Cu4 127.5(6) . .
C17 N8 C20 105.2(8) . .
C17 N8 C19 132.9(9) . .
C20 N8 C19 121.7(9) . .
Cu1 O1 Cu3 109.7(2) . .
Cu1 O1 Cu4 109.3(2) . .
Cu3 O1 Cu4 109.1(2) . .
Cu1 O1 Cu2 108.6(2) . .
Cu3 O1 Cu2 109.4(2) . .
Cu4 O1 Cu2 110.9(2) . .
C2 C1 N1 108.8(8) . .
N2 C2 C1 106.6(8) . .
C3 C4 N2 127.0(14) . .
N1 C5 N2 112.4(8) . .
C7 C6 N3 109.9(8) . .
C6 C7 N4 106.8(8) . .
C8 C9 N4 124.0(9) . .
N3 C10 N4 111.9(7) . .
N5 C11 C12 109.7(8) . .
N6 C12 C11 106.0(9) . .
C13 C14 N6 127.1(11) . .
N5 C15 N6 111.1(8) . .
C17 C16 N7 108.8(9) . .
C16 C17 N8 108.9(9) . .
C18 C19 N8 122.5(13) . .
N7 C20 N8 111.8(9) . .

loop_
_geom_bond_atom_site_label_1
_geom_bond_atom_site_label_2
_geom_bond_distance
_geom_bond_site_symmetry_2
Cu1 O1 1.914(5) .
Cu1 N1 1.954(6) .
Cu1 Cl1 2.420(3) .
Cu1 Cl4 2.446(2) .
Cu1 Cl5 2.467(3) .
Cu2 O1 1.927(5) .
Cu2 N3 1.966(6) .
Cu2 Cl2 2.370(3) .
Cu2 Cl6 2.459(3) .
Cu2 Cl1 2.469(3) .
Cu3 O1 1.918(5) .
Cu3 N5 1.959(7) .
Cu3 Cl6 2.411(3) .
Cu3 Cl4 2.434(2) .
Cu3 Cl3 2.482(3) .
Cu4 O1 1.922(5) .
Cu4 N7 1.971(7) .
Cu4 Cl5 2.386(3) .
Cu4 Cl3 2.388(2) .
Cu4 Cl2 2.500(3) .
N1 C5 1.295(11) .
N1 C1 1.384(11) .
N2 C5 1.339(11) .
N2 C2 1.350(12) .
N2 C4 1.458(14) .
N3 C10 1.306(10) .
N3 C6 1.361(11) .
N4 C10 1.356(10) .
N4 C7 1.366(11) .
N4 C9 1.444(11) .
N5 C15 1.321(11) .
N5 C11 1.338(12) .
N6 C12 1.342(12) .
N6 C15 1.350(12) .
N6 C14 1.450(12) .
N7 C20 1.320(12) .
N7 C16 1.373(12) .
N8 C17 1.351(14) .
N8 C20 1.361(12) .
N8 C19 1.505(15) .
C1 C2 1.357(13) .
C3 C4 1.179(16) .
C6 C7 1.350(11) .
C8 C9 1.265(14) .
C11 C12 1.381(13) .
C13 C14 1.227(16) .
C16 C17 1.340(14) .
C18 C19 1.214(18) .
